data_1523309
loop_
_publ_author_name
'Bruzzone, G.'
'Ruggiero, A.F.'

_publ_section_title
;
 Struttura di alcuni composti intermetallici dell'ittrio. II. Composti con
 Al, Ga, In, Tl, Pb, Sn
;
_journal_name_full
;
Atti della Accademia Nazionale dei Lincei, Classe di Scienze Fisiche, 
Matematiche e Naturali, Rendiconti, Serie 8 (1, 1946-)
;
_journal_page_first 465
_journal_page_last 471
_journal_volume 33
_journal_year 1962
_chemical_formula_sum 'Ga2 Y'
_space_group_IT_number 191
_symmetry_space_group_name_Hall '-P 6 2'
_symmetry_space_group_name_H-M 'P 6/m m m'
_cell_angle_alpha 90
_cell_angle_beta 90
_cell_angle_gamma 120
_cell_formula_units_Z 1
_cell_length_a 4.211
_cell_length_b 4.211
_cell_length_c 4.112
_cell_volume 63.147
_citation_journal_id_ASTM AANL8V
_cod_data_source_file Bruzzone_AANL8V_1962_408.cif
_cod_data_source_block Ga2Y1
_cod_original_cell_volume 63.14722
_cod_original_formula_sum 'Ga2 Y1'
_cod_database_code 1523309

loop_
_symmetry_equiv_pos_as_xyz
x,y,z
x-y,x,z
-y,x-y,z
-x,-y,z
-x+y,-x,z
y,-x+y,z
-y,-x,-z
x-y,-y,-z
x,x-y,-z
y,x,-z
-x+y,y,-z
-x,-x+y,-z
-x,-y,-z
-x+y,-x,-z
y,-x+y,-z
x,y,-z
x-y,x,-z
-y,x-y,-z
y,x,z
-x+y,y,z
-x,-x+y,z
-y,-x,z
x-y,-y,z
x,x-y,z

loop_
_atom_site_label
_atom_site_type_symbol
_atom_site_fract_x
_atom_site_fract_y
_atom_site_fract_z
_atom_site_occupancy
_atom_site_U_iso_or_equiv
Ga1 Ga 0.3333 0.6667 0.5 1 0.0
Y1 Y 0 0 0 1 0.0
